data_7051598
loop_
_publ_author_name
'Eryazici, Ibrahim'
'Newkome, George R.'

_publ_section_title
;
 Construction of hexanuclear macrocycles by a coupling strategy from
 polyfunctionalized bis(terpyridines)
;
_journal_issue 2
_journal_name_full 'New Journal of Chemistry'
_journal_page_first 345
_journal_paper_doi 10.1039/b811607e
_journal_volume 33
_journal_year 2009
_chemical_formula_moiety 'C41 H34 N6'
_chemical_formula_sum 'C41 H34 N6'
_chemical_formula_weight 610.74
_chemical_name_common
;1,3-Bis(4,4''-dimethyl-2,2':6',2''-terpyridin-4'-yl)-5-
methylbenzene
;
_chemical_name_systematic
;
?
;
_space_group_IT_number 61
_symmetry_cell_setting orthorhombic
_symmetry_space_group_name_Hall '-P 2ac 2ab'
_symmetry_space_group_name_H-M 'P b c a'
_atom_sites_solution_hydrogens geom
_atom_sites_solution_primary direct
_atom_sites_solution_secondary difmap
_audit_creation_method SHELXL-97
_cell_angle_alpha 90.00
_cell_angle_beta 90.00
_cell_angle_gamma 90.00
_cell_formula_units_Z 8
_cell_length_a 11.800(3)
_cell_length_b 13.208(3)
_cell_length_c 41.505(9)
_cell_measurement_reflns_used 3428
_cell_measurement_temperature 100(2)
_cell_measurement_theta_max 20.80
_cell_measurement_theta_min 2.37
_cell_volume 6469(3)
_computing_cell_refinement 'Bruker SMART'
_computing_data_collection 'Bruker SMART'
_computing_data_reduction 'Bruker SAINT'
_computing_molecular_graphics 'Bruker SHELXTL'
_computing_publication_material 'Bruker SHELXTL'
_computing_structure_refinement 'SHELXL-97 (Sheldrick, 1997)'
_computing_structure_solution 'SHELXS-97 (Sheldrick, 1990)'
_diffrn_ambient_temperature 100(2)
_diffrn_measured_fraction_theta_full 1.000
_diffrn_measured_fraction_theta_max 1.000
_diffrn_measurement_device_type 'CCD area detector'
_diffrn_measurement_method 'phi and omega scans'
_diffrn_radiation_monochromator graphite
_diffrn_radiation_source 'fine-focus sealed tube'
_diffrn_radiation_type MoK\a
_diffrn_radiation_wavelength 0.71073
_diffrn_reflns_av_R_equivalents 0.0830
_diffrn_reflns_av_sigmaI/netI 0.0487
_diffrn_reflns_limit_h_max 13
_diffrn_reflns_limit_h_min -13
_diffrn_reflns_limit_k_max 14
_diffrn_reflns_limit_k_min -14
_diffrn_reflns_limit_l_max 45
_diffrn_reflns_limit_l_min -46
_diffrn_reflns_number 38777
_diffrn_reflns_theta_full 23.50
_diffrn_reflns_theta_max 23.50
_diffrn_reflns_theta_min 1.96
_exptl_absorpt_coefficient_mu 0.075
_exptl_absorpt_correction_T_max 0.9970
_exptl_absorpt_correction_T_min 0.9828
_exptl_absorpt_correction_type multi-scan
_exptl_absorpt_process_details SADABS
_exptl_crystal_colour colorless
_exptl_crystal_density_diffrn 1.254
_exptl_crystal_density_meas ?
_exptl_crystal_density_method .
_exptl_crystal_description plate
_exptl_crystal_F_000 2576
_exptl_crystal_size_max 0.23
_exptl_crystal_size_mid 0.09
_exptl_crystal_size_min 0.04
_refine_diff_density_max 0.303
_refine_diff_density_min -0.209
_refine_diff_density_rms 0.051
_refine_ls_extinction_method none
_refine_ls_goodness_of_fit_ref 1.114
_refine_ls_hydrogen_treatment constr
_refine_ls_matrix_type full
_refine_ls_number_parameters 429
_refine_ls_number_reflns 4792
_refine_ls_number_restraints 0
_refine_ls_restrained_S_all 1.114
_refine_ls_R_factor_all 0.0990
_refine_ls_R_factor_gt 0.0725
_refine_ls_shift/su_max 0.000
_refine_ls_shift/su_mean 0.000
_refine_ls_structure_factor_coef Fsqd
_refine_ls_weighting_details 'calc w=1/[\s^2^(Fo^2^)+(0.0573P)^2^+7.5259P] where P=(Fo^2^+2Fc^2^)/3'
_refine_ls_weighting_scheme calc
_refine_ls_wR_factor_gt 0.1520
_refine_ls_wR_factor_ref 0.1614
_reflns_number_gt 3564
_reflns_number_total 4792
_reflns_threshold_expression >2sigma(I)
_cod_data_source_file b811607e.txt
_cod_data_source_block 9
_cod_depositor_comments
;
The following automatic conversions were performed:
'_symmetry_cell_setting' value 'Orthorhombic' changed to 'orthorhombic'
according to '/home/saulius/struct/CIF-dictionaries/cif_core.dic'
dictionary named 'cif_core.dic' version 2.4.1 from 2010-06-29.

Automatic conversion script
Id: cif_fix_enum 1527 2010-12-29 10:47:43Z saulius 
;
_cod_original_cell_volume 6469(2)
_cod_original_sg_symbol_H-M Pbca
_cod_database_code 7051598

loop_
_symmetry_equiv_pos_as_xyz
'x, y, z'
'-x+1/2, -y, z+1/2'
'-x, y+1/2, -z+1/2'
'x+1/2, -y+1/2, -z'
'-x, -y, -z'
'x-1/2, y, -z-1/2'
'x, -y-1/2, z-1/2'
'-x-1/2, y-1/2, z'

loop_
_atom_site_label
_atom_site_type_symbol
_atom_site_fract_x
_atom_site_fract_y
_atom_site_fract_z
_atom_site_U_iso_or_equiv
_atom_site_adp_type
_atom_site_occupancy
_atom_site_symmetry_multiplicity
_atom_site_calc_flag
_atom_site_refinement_flags
_atom_site_disorder_assembly
_atom_site_disorder_group
N1 N 0.8412(2) 1.1245(2) 0.06053(6) 0.0227(7) Uani 1 1 d . . .
N2 N 0.5510(2) 1.0773(2) 0.03827(7) 0.0346(8) Uani 1 1 d . . .
N3 N 1.1266(2) 1.0854(2) 0.08789(8) 0.0342(8) Uani 1 1 d . . .
N4 N 0.3954(2) 0.6694(2) 0.20188(7) 0.0281(7) Uani 1 1 d . . .
N5 N 0.6039(2) 0.5517(2) 0.25227(7) 0.0351(8) Uani 1 1 d . . .
N6 N 0.2795(2) 0.8602(2) 0.15036(7) 0.0346(8) Uani 1 1 d . . .
C1 C 1.0434(3) 1.2372(3) 0.06736(8) 0.0277(8) Uani 1 1 d . . .
H1 H 0.9769 1.2715 0.0604 0.033 Uiso 1 1 calc R . .
C2 C 1.1473(3) 1.2882(3) 0.06742(9) 0.0295(9) Uani 1 1 d . . .
C3 C 1.2404(3) 1.2332(3) 0.07824(9) 0.0365(10) Uani 1 1 d . . .
H3 H 1.3134 1.2635 0.0788 0.044 Uiso 1 1 calc R . .
C4 C 1.2257(3) 1.1349(3) 0.08805(10) 0.0401(10) Uani 1 1 d . . .
H4 H 1.2906 1.0993 0.0955 0.048 Uiso 1 1 calc R . .
C5 C 1.0365(3) 1.1377(3) 0.07726(8) 0.0247(8) Uani 1 1 d . . .
C6 C 1.1580(3) 1.3949(3) 0.05563(11) 0.0447(11) Uani 1 1 d . . .
H8A H 1.2274 1.4251 0.0643 0.067 Uiso 1 1 calc R . .
H8B H 1.0923 1.4343 0.0628 0.067 Uiso 1 1 calc R . .
H8C H 1.1613 1.3952 0.0320 0.067 Uiso 1 1 calc R . .
C7 C 0.9273(3) 1.0813(3) 0.07661(8) 0.0223(8) Uani 1 1 d . . .
C8 C 0.9152(3) 0.9884(3) 0.09233(8) 0.0249(8) Uani 1 1 d . . .
H8 H 0.9777 0.9601 0.1036 0.030 Uiso 1 1 calc R . .
C9 C 0.8124(3) 0.9370(2) 0.09159(8) 0.0217(8) Uani 1 1 d . . .
C10 C 0.7244(3) 0.9825(3) 0.07477(7) 0.0235(8) Uani 1 1 d . . .
H10 H 0.6527 0.9502 0.0735 0.028 Uiso 1 1 calc R . .
C11 C 0.7413(3) 1.0755(3) 0.05980(8) 0.0244(8) Uani 1 1 d . . .
C12 C 0.6484(3) 1.1289(3) 0.04217(8) 0.0251(8) Uani 1 1 d . . .
C13 C 0.4664(3) 1.1266(3) 0.02346(9) 0.0402(10) Uani 1 1 d . . .
H13 H 0.3971 1.0914 0.0203 0.048 Uiso 1 1 calc R . .
C14 C 0.4729(3) 1.2248(3) 0.01249(9) 0.0371(10) Uani 1 1 d . . .
H14 H 0.4097 1.2555 0.0022 0.044 Uiso 1 1 calc R . .
C15 C 0.5738(3) 1.2784(3) 0.01665(8) 0.0314(9) Uani 1 1 d . . .
C16 C 0.6623(3) 1.2280(3) 0.03139(8) 0.0266(8) Uani 1 1 d . . .
H16 H 0.7331 1.2611 0.0342 0.032 Uiso 1 1 calc R . .
C17 C 0.5875(4) 1.3864(3) 0.00528(10) 0.0473(11) Uani 1 1 d . . .
H17A H 0.5203 1.4066 -0.0070 0.071 Uiso 1 1 calc R . .
H17B H 0.6548 1.3915 -0.0084 0.071 Uiso 1 1 calc R . .
H17C H 0.5962 1.4311 0.0240 0.071 Uiso 1 1 calc R . .
C18 C 0.7991(3) 0.8384(2) 0.10888(8) 0.0214(8) Uani 1 1 d . . .
C19 C 0.6985(3) 0.8137(3) 0.12479(8) 0.0229(8) Uani 1 1 d . . .
H19 H 0.6360 0.8590 0.1238 0.028 Uiso 1 1 calc R . .
C20 C 0.6882(3) 0.7237(3) 0.14217(7) 0.0223(8) Uani 1 1 d . . .
C21 C 0.7787(3) 0.6570(3) 0.14236(8) 0.0253(8) Uani 1 1 d . . .
H21 H 0.7714 0.5946 0.1535 0.030 Uiso 1 1 calc R . .
C22 C 0.8804(3) 0.6785(3) 0.12662(8) 0.0231(8) Uani 1 1 d . . .
C23 C 0.8888(3) 0.7702(3) 0.11035(8) 0.0256(8) Uani 1 1 d . . .
H23 H 0.9580 0.7868 0.0999 0.031 Uiso 1 1 calc R . .
C24 C 0.9811(2) 0.6018(3) 0.12744(8) 0.0224(8) Uani 1 1 d . . .
H24A H 0.9954 0.5764 0.1056 0.034 Uiso 1 1 calc R . .
H24B H 0.9619 0.5451 0.1417 0.034 Uiso 1 1 calc R . .
H24C H 1.0491 0.6358 0.1356 0.034 Uiso 1 1 calc R . .
C25 C 0.1842(3) 0.7574(3) 0.18962(9) 0.0310(9) Uani 1 1 d . . .
H25 H 0.1878 0.7017 0.2041 0.037 Uiso 1 1 calc R . .
C26 C 0.0846(3) 0.8134(3) 0.18688(9) 0.0340(9) Uani 1 1 d . . .
C27 C 0.0860(3) 0.8936(3) 0.16569(9) 0.0367(10) Uani 1 1 d . . .
H27 H 0.0207 0.9349 0.1632 0.044 Uiso 1 1 calc R . .
C28 C 0.1832(3) 0.9139(3) 0.14795(9) 0.0381(10) Uani 1 1 d . . .
H28 H 0.1814 0.9690 0.1332 0.046 Uiso 1 1 calc R . .
C29 C 0.2783(3) 0.7830(3) 0.17121(8) 0.0274(8) Uani 1 1 d . . .
C30 C -0.0194(3) 0.7877(3) 0.20625(11) 0.0471(11) Uani 1 1 d . . .
H30A H -0.0179 0.8251 0.2267 0.071 Uiso 1 1 calc R . .
H30B H -0.0207 0.7149 0.2107 0.071 Uiso 1 1 calc R . .
H30C H -0.0873 0.8066 0.1941 0.071 Uiso 1 1 calc R . .
C31 C 0.3881(3) 0.7280(3) 0.17544(8) 0.0268(8) Uani 1 1 d . . .
C32 C 0.4793(3) 0.7434(3) 0.15458(8) 0.0258(8) Uani 1 1 d . . .
H32 H 0.4692 0.7817 0.1354 0.031 Uiso 1 1 calc R . .
C33 C 0.5846(3) 0.7028(2) 0.16184(8) 0.0230(8) Uani 1 1 d . . .
C34 C 0.5933(3) 0.6461(3) 0.19028(8) 0.0285(8) Uani 1 1 d . . .
H34 H 0.6645 0.6193 0.1967 0.034 Uiso 1 1 calc R . .
C35 C 0.4973(3) 0.6290(3) 0.20904(9) 0.0273(8) Uani 1 1 d . . .
C36 C 0.5012(3) 0.5662(3) 0.23875(8) 0.0294(9) Uani 1 1 d . . .
C37 C 0.6055(3) 0.4970(3) 0.27936(9) 0.0388(10) Uani 1 1 d . . .
H37 H 0.6767 0.4872 0.2896 0.047 Uiso 1 1 calc R . .
C38 C 0.5125(3) 0.4541(3) 0.29354(9) 0.0378(10) Uani 1 1 d . . .
H38 H 0.5200 0.4168 0.3130 0.045 Uiso 1 1 calc R . .
C39 C 0.4067(3) 0.4660(3) 0.27911(9) 0.0327(9) Uani 1 1 d . . .
C40 C 0.4021(3) 0.5260(3) 0.25184(9) 0.0332(9) Uani 1 1 d . . .
H40 H 0.3311 0.5398 0.2420 0.040 Uiso 1 1 calc R . .
C41 C 0.3026(3) 0.4151(3) 0.29217(10) 0.0441(11) Uani 1 1 d . . .
H41A H 0.2351 0.4523 0.2852 0.066 Uiso 1 1 calc R . .
H41B H 0.3059 0.4143 0.3158 0.066 Uiso 1 1 calc R . .
H41C H 0.2990 0.3454 0.2841 0.066 Uiso 1 1 calc R . .

loop_
_atom_site_aniso_label
_atom_site_aniso_U_11
_atom_site_aniso_U_22
_atom_site_aniso_U_33
_atom_site_aniso_U_23
_atom_site_aniso_U_13
_atom_site_aniso_U_12
N1 0.0189(16) 0.0258(16) 0.0234(15) -0.0015(12) 0.0018(12) 0.0021(13)
N2 0.0215(17) 0.0427(19) 0.0396(19) 0.0114(15) -0.0032(14) -0.0018(15)
N3 0.0202(17) 0.0338(18) 0.049(2) 0.0026(15) -0.0046(14) -0.0002(14)
N4 0.0204(16) 0.0299(17) 0.0341(17) 0.0028(14) 0.0009(13) 0.0019(13)
N5 0.0220(17) 0.045(2) 0.0386(19) 0.0114(16) -0.0001(14) 0.0007(15)
N6 0.0244(17) 0.044(2) 0.0353(18) 0.0053(16) -0.0033(14) 0.0073(15)
C1 0.0226(19) 0.031(2) 0.029(2) 0.0009(17) -0.0008(15) 0.0031(16)
C2 0.025(2) 0.028(2) 0.036(2) -0.0042(17) 0.0001(16) -0.0034(16)
C3 0.020(2) 0.038(2) 0.051(2) -0.004(2) 0.0015(18) -0.0064(17)
C4 0.017(2) 0.039(2) 0.064(3) 0.004(2) -0.0059(18) -0.0007(17)
C5 0.0216(19) 0.028(2) 0.0250(19) -0.0010(15) 0.0012(15) 0.0020(16)
C6 0.035(2) 0.031(2) 0.068(3) 0.000(2) -0.006(2) -0.0077(18)
C7 0.0219(18) 0.0257(19) 0.0192(18) -0.0021(15) 0.0007(14) 0.0039(15)
C8 0.0200(19) 0.031(2) 0.0238(18) 0.0010(16) -0.0017(15) 0.0047(16)
C9 0.0160(18) 0.0269(19) 0.0221(18) -0.0007(15) 0.0030(14) 0.0016(15)
C10 0.0177(18) 0.030(2) 0.0230(18) 0.0012(16) 0.0032(14) -0.0003(15)
C11 0.0190(18) 0.030(2) 0.0240(18) -0.0025(16) 0.0023(15) 0.0007(16)
C12 0.0229(19) 0.030(2) 0.0226(19) 0.0023(16) 0.0007(15) 0.0023(16)
C13 0.019(2) 0.056(3) 0.045(2) 0.013(2) -0.0062(18) 0.0037(19)
C14 0.024(2) 0.051(3) 0.037(2) 0.008(2) -0.0068(17) 0.0137(19)
C15 0.043(2) 0.029(2) 0.0226(19) -0.0002(16) -0.0048(17) 0.0118(18)
C16 0.0265(19) 0.027(2) 0.0258(19) -0.0022(16) -0.0003(15) 0.0011(16)
C17 0.065(3) 0.031(2) 0.046(3) -0.0049(19) -0.023(2) 0.006(2)
C18 0.0190(18) 0.0253(19) 0.0198(18) 0.0017(15) -0.0008(14) -0.0002(15)
C19 0.0183(18) 0.0272(19) 0.0232(18) -0.0002(15) -0.0036(15) 0.0016(15)
C20 0.0183(18) 0.030(2) 0.0190(17) -0.0003(15) -0.0001(14) 0.0019(15)
C21 0.024(2) 0.0233(19) 0.0283(19) 0.0033(15) -0.0014(15) -0.0004(16)
C22 0.0199(18) 0.0273(19) 0.0220(18) 0.0000(15) -0.0002(15) 0.0017(15)
C23 0.0160(18) 0.035(2) 0.0254(19) 0.0016(16) 0.0003(15) -0.0048(16)
C24 0.0080(16) 0.035(2) 0.0244(18) 0.0016(16) 0.0057(14) -0.0093(14)
C25 0.024(2) 0.030(2) 0.039(2) 0.0025(17) 0.0017(17) 0.0015(17)
C26 0.023(2) 0.039(2) 0.040(2) -0.0067(19) -0.0025(17) 0.0050(18)
C27 0.022(2) 0.048(2) 0.040(2) -0.002(2) -0.0074(17) 0.0136(18)
C28 0.031(2) 0.046(3) 0.037(2) 0.0075(19) -0.0041(18) 0.0116(19)
C29 0.0216(19) 0.033(2) 0.028(2) -0.0009(17) -0.0043(15) 0.0002(16)
C30 0.022(2) 0.055(3) 0.064(3) 0.010(2) 0.006(2) 0.010(2)
C31 0.0194(19) 0.030(2) 0.031(2) 0.0016(17) 0.0003(15) 0.0002(16)
C32 0.026(2) 0.0249(19) 0.0267(19) 0.0045(16) -0.0012(16) 0.0005(16)
C33 0.0203(18) 0.0212(18) 0.0276(19) -0.0015(16) -0.0003(15) -0.0009(15)
C34 0.0161(18) 0.030(2) 0.040(2) -0.0007(17) 0.0009(16) -0.0001(16)
C35 0.0192(19) 0.027(2) 0.036(2) 0.0007(17) 0.0012(16) -0.0007(15)
C36 0.0227(19) 0.032(2) 0.033(2) 0.0028(17) 0.0019(16) 0.0039(16)
C37 0.031(2) 0.043(2) 0.042(2) 0.016(2) -0.0001(19) 0.0047(19)
C38 0.034(2) 0.041(2) 0.039(2) 0.0122(19) 0.0054(18) 0.0072(19)
C39 0.028(2) 0.030(2) 0.040(2) 0.0088(18) 0.0095(17) 0.0044(17)
C40 0.0216(19) 0.035(2) 0.043(2) 0.0064(19) 0.0023(17) 0.0027(17)
C41 0.031(2) 0.043(3) 0.058(3) 0.017(2) 0.009(2) 0.0025(19)

loop_
_atom_type_symbol
_atom_type_description
_atom_type_scat_dispersion_real
_atom_type_scat_dispersion_imag
_atom_type_scat_source
C C 0.0033 0.0016 'International Tables Vol C Tables 4.2.6.8 and 6.1.1.4'
H H 0.0000 0.0000 'International Tables Vol C Tables 4.2.6.8 and 6.1.1.4'
N N 0.0061 0.0033 'International Tables Vol C Tables 4.2.6.8 and 6.1.1.4'

loop_
_geom_angle_atom_site_label_1
_geom_angle_atom_site_label_2
_geom_angle_atom_site_label_3
_geom_angle
_geom_angle_site_symmetry_1
_geom_angle_site_symmetry_3
_geom_angle_publ_flag
C7 N1 C11 118.0(3) . . ?
C13 N2 C12 116.3(3) . . ?
C4 N3 C5 116.3(3) . . ?
C31 N4 C35 117.6(3) . . ?
C37 N5 C36 116.1(3) . . ?
C29 N6 C28 116.2(3) . . ?
C5 C1 C2 120.6(3) . . ?
C3 C2 C1 116.2(3) . . ?
C3 C2 C6 122.0(3) . . ?
C1 C2 C6 121.7(3) . . ?
C4 C3 C2 119.3(3) . . ?
N3 C4 C3 124.8(4) . . ?
N3 C5 C1 122.8(3) . . ?
N3 C5 C7 115.7(3) . . ?
C1 C5 C7 121.5(3) . . ?
N1 C7 C8 121.9(3) . . ?
N1 C7 C5 116.8(3) . . ?
C8 C7 C5 121.3(3) . . ?
C9 C8 C7 120.4(3) . . ?
C10 C9 C8 116.9(3) . . ?
C10 C9 C18 122.7(3) . . ?
C8 C9 C18 120.4(3) . . ?
C9 C10 C11 120.0(3) . . ?
N1 C11 C10 122.7(3) . . ?
N1 C11 C12 115.3(3) . . ?
C10 C11 C12 122.0(3) . . ?
N2 C12 C16 122.5(3) . . ?
N2 C12 C11 116.5(3) . . ?
C16 C12 C11 121.0(3) . . ?
N2 C13 C14 124.6(4) . . ?
C13 C14 C15 119.0(3) . . ?
C16 C15 C14 117.0(3) . . ?
C16 C15 C17 120.8(4) . . ?
C14 C15 C17 122.1(3) . . ?
C15 C16 C12 120.4(3) . . ?
C23 C18 C19 118.3(3) . . ?
C23 C18 C9 120.3(3) . . ?
C19 C18 C9 121.3(3) . . ?
C20 C19 C18 121.1(3) . . ?
C21 C20 C19 118.5(3) . . ?
C21 C20 C33 120.6(3) . . ?
C19 C20 C33 120.7(3) . . ?
C20 C21 C22 122.0(3) . . ?
C23 C22 C21 117.8(3) . . ?
C23 C22 C24 121.4(3) . . ?
C21 C22 C24 120.8(3) . . ?
C22 C23 C18 122.1(3) . . ?
C29 C25 C26 120.0(3) . . ?
C27 C26 C25 116.8(3) . . ?
C27 C26 C30 121.6(3) . . ?
C25 C26 C30 121.7(4) . . ?
C26 C27 C28 119.8(3) . . ?
N6 C28 C27 123.8(4) . . ?
N6 C29 C25 123.3(3) . . ?
N6 C29 C31 115.9(3) . . ?
C25 C29 C31 120.6(3) . . ?
N4 C31 C32 122.8(3) . . ?
N4 C31 C29 115.5(3) . . ?
C32 C31 C29 121.6(3) . . ?
C33 C32 C31 119.9(3) . . ?
C32 C33 C34 117.1(3) . . ?
C32 C33 C20 122.8(3) . . ?
C34 C33 C20 119.9(3) . . ?
C35 C34 C33 119.9(3) . . ?
N4 C35 C34 122.6(3) . . ?
N4 C35 C36 115.5(3) . . ?
C34 C35 C36 121.9(3) . . ?
N5 C36 C40 122.5(3) . . ?
N5 C36 C35 116.9(3) . . ?
C40 C36 C35 120.6(3) . . ?
N5 C37 C38 125.1(4) . . ?
C37 C38 C39 119.2(3) . . ?
C40 C39 C38 116.8(3) . . ?
C40 C39 C41 121.3(3) . . ?
C38 C39 C41 121.8(3) . . ?
C39 C40 C36 120.3(3) . . ?

loop_
_geom_bond_atom_site_label_1
_geom_bond_atom_site_label_2
_geom_bond_distance
_geom_bond_site_symmetry_2
_geom_bond_publ_flag
N1 C7 1.343(4) . ?
N1 C11 1.344(4) . ?
N2 C13 1.341(4) . ?
N2 C12 1.347(4) . ?
N3 C4 1.340(5) . ?
N3 C5 1.343(4) . ?
N4 C31 1.346(4) . ?
N4 C35 1.349(4) . ?
N5 C37 1.337(5) . ?
N5 C36 1.349(4) . ?
N6 C29 1.338(4) . ?
N6 C28 1.344(5) . ?
C1 C5 1.380(5) . ?
C1 C2 1.399(5) . ?
C2 C3 1.391(5) . ?
C2 C6 1.498(5) . ?
C3 C4 1.372(5) . ?
C5 C7 1.489(5) . ?
C7 C8 1.397(5) . ?
C8 C9 1.391(5) . ?
C9 C10 1.388(4) . ?
C9 C18 1.496(5) . ?
C10 C11 1.391(5) . ?
C11 C12 1.495(5) . ?
C12 C16 1.392(5) . ?
C13 C14 1.376(5) . ?
C14 C15 1.395(5) . ?
C15 C16 1.382(5) . ?
C15 C17 1.512(5) . ?
C18 C23 1.392(5) . ?
C18 C19 1.397(4) . ?
C19 C20 1.396(5) . ?
C20 C21 1.385(5) . ?
C20 C33 1.495(4) . ?
C21 C22 1.395(5) . ?
C22 C23 1.390(5) . ?
C22 C24 1.562(4) . ?
C25 C29 1.389(5) . ?
C25 C26 1.393(5) . ?
C26 C27 1.378(5) . ?
C26 C30 1.506(5) . ?
C27 C28 1.388(5) . ?
C29 C31 1.496(5) . ?
C31 C32 1.396(5) . ?
C32 C33 1.387(5) . ?
C33 C34 1.401(5) . ?
C34 C35 1.393(5) . ?
C35 C36 1.487(5) . ?
C36 C40 1.395(5) . ?
C37 C38 1.368(5) . ?
C38 C39 1.393(5) . ?
C39 C40 1.383(5) . ?
C39 C41 1.502(5) . ?

loop_
_cod_related_entry_id
_cod_related_entry_database
_cod_related_entry_code
1 ChemSpider 25941451
